data_4073214
loop_
_publ_author_name
'Harvey, Benjamin G.'
'Arif, Atta M.'
'Gl\"ockner, Andreas'
'Ernst, Richard D.'

_publ_section_title
;
 SF6as a Selective and Reactive Fluorinating Agent for Low-Valent
 Transition Metal Complexes#
;
_journal_issue 11
_journal_name_full Organometallics
_journal_page_first 2872
_journal_paper_doi 10.1021/om070175i
_journal_volume 26
_journal_year 2007
_chemical_formula_moiety '2(C23 H35 Fe),H2F3,HF2'
_chemical_formula_sum 'C46 H73 F5 Fe2'
_chemical_formula_weight 832.74
_chemical_name_systematic
; 
 ? 
;
_space_group_IT_number 2
_symmetry_cell_setting triclinic
_symmetry_space_group_name_Hall '-P 1'
_symmetry_space_group_name_H-M 'P -1'
_atom_sites_solution_hydrogens geom
_atom_sites_solution_primary direct
_atom_sites_solution_secondary difmap
_audit_creation_method SHELXL-97
_cell_angle_alpha 63.3130(11)
_cell_angle_beta 81.2757(11)
_cell_angle_gamma 81.5338(10)
_cell_formula_units_Z 2
_cell_length_a 10.6504(2)
_cell_length_b 14.6996(3)
_cell_length_c 15.6216(3)
_cell_measurement_reflns_used 60197
_cell_measurement_temperature 150(1)
_cell_measurement_theta_max 27.485
_cell_measurement_theta_min 1.018
_cell_volume 2151.17(8)
_computing_cell_refinement DENZO-SMN
_computing_data_collection 'Nonius COLLECT'
_computing_data_reduction DENZO-SMN
_computing_molecular_graphics 'WinGX, Ortep3'
_computing_structure_refinement 'SHELXL-97 (Sheldrick, 1997)'
_computing_structure_solution SIR97
_diffrn_ambient_temperature 150(1)
_diffrn_measured_fraction_theta_full 0.997
_diffrn_measured_fraction_theta_max 0.997
_diffrn_measurement_device_type 'Nonius KappaCCD Diffractometer'
_diffrn_measurement_method 'Phi and Omega scan'
_diffrn_radiation_monochromator graphite
_diffrn_radiation_source 'fine-focus sealed tube'
_diffrn_radiation_type MoK\a
_diffrn_radiation_wavelength 0.71073
_diffrn_reflns_av_R_equivalents 0.0380
_diffrn_reflns_av_sigmaI/netI 0.0591
_diffrn_reflns_limit_h_max 13
_diffrn_reflns_limit_h_min -13
_diffrn_reflns_limit_k_max 19
_diffrn_reflns_limit_k_min -19
_diffrn_reflns_limit_l_max 20
_diffrn_reflns_limit_l_min -20
_diffrn_reflns_number 18704
_diffrn_reflns_theta_full 27.47
_diffrn_reflns_theta_max 27.47
_diffrn_reflns_theta_min 2.54
_exptl_absorpt_coefficient_mu 0.726
_exptl_absorpt_correction_T_max 0.9442
_exptl_absorpt_correction_T_min 0.8116
_exptl_absorpt_correction_type multi-scan
_exptl_absorpt_process_details 'DENZO-SMN (Otwinowski & Minor, 1997)'
_exptl_crystal_colour yellow
_exptl_crystal_density_diffrn 1.286
_exptl_crystal_density_method 'not measured'
_exptl_crystal_description prism
_exptl_crystal_F_000 892
_exptl_crystal_size_max 0.30
_exptl_crystal_size_mid 0.20
_exptl_crystal_size_min 0.08
_refine_diff_density_max 0.587
_refine_diff_density_min -0.539
_refine_diff_density_rms 0.065
_refine_ls_extinction_method none
_refine_ls_goodness_of_fit_ref 1.029
_refine_ls_hydrogen_treatment mixed
_refine_ls_matrix_type full
_refine_ls_number_parameters 572
_refine_ls_number_reflns 9828
_refine_ls_number_restraints 0
_refine_ls_restrained_S_all 1.029
_refine_ls_R_factor_all 0.0834
_refine_ls_R_factor_gt 0.0456
_refine_ls_shift/su_max 0.001
_refine_ls_shift/su_mean 0.000
_refine_ls_structure_factor_coef Fsqd
_refine_ls_weighting_details 'calc w=1/[\s^2^(Fo^2^)+(0.0458P)^2^+1.3583P] where P=(Fo^2^+2Fc^2^)/3'
_refine_ls_weighting_scheme calc
_refine_ls_wR_factor_gt 0.0980
_refine_ls_wR_factor_ref 0.1136
_reflns_number_gt 6804
_reflns_number_total 9828
_reflns_threshold_expression >2sigma(I)
_cod_data_source_file om070175i-file002.cif
_cod_data_source_block rde134
_cod_depositor_comments
;
The following automatic conversions were performed:

'_symmetry_cell_setting' value 'Triclinic' changed to 'triclinic'
according to /home/saulius/struct/CIF-dictionaries/cif_core.dic
dictionary named 'cif_core.dic' version 2.4.1 from
2010-06-29.

'_exptl_absorpt_correction_type' value 'Multi-scan'
changed to 'multi-scan' according to
/home/saulius/struct/CIF-dictionaries/cif_core.dic dictionary named
'cif_core.dic' version 2.4.1 from 2010-06-29.

Automatic conversion script
Id: cif_fix_values 1715 2011-07-08 13:25:40Z adriana 
;
_cod_original_cell_volume 2151.17(7)
_cod_original_sg_symbol_H-M P-1
_cod_database_code 4073214

loop_
_symmetry_equiv_pos_as_xyz
'x, y, z'
'-x, -y, -z'

loop_
_atom_site_label
_atom_site_type_symbol
_atom_site_fract_x
_atom_site_fract_y
_atom_site_fract_z
_atom_site_U_iso_or_equiv
_atom_site_adp_type
_atom_site_occupancy
_atom_site_symmetry_multiplicity
_atom_site_calc_flag
_atom_site_refinement_flags
Fe1 Fe 0.47685(3) 0.47410(3) 0.72825(2) 0.02277(10) Uani 1 1 d .
Fe2 Fe 0.13606(4) 0.04520(3) 0.73159(3) 0.02999(11) Uani 1 1 d .
C1 C 0.5483(3) 0.5763(2) 0.59349(18) 0.0367(6) Uani 1 1 d .
C1A C 0.2428(4) 0.1223(3) 0.7709(3) 0.0646(12) Uani 1 1 d .
C2 C 0.4249(3) 0.5553(3) 0.58969(18) 0.0408(7) Uani 1 1 d .
C2A C 0.3226(4) 0.0492(3) 0.7487(3) 0.0601(10) Uani 1 1 d .
C3 C 0.4265(3) 0.4496(3) 0.61842(19) 0.0420(7) Uani 1 1 d .
C3A C 0.2812(3) -0.0472(3) 0.8121(2) 0.0529(9) Uani 1 1 d .
C4 C 0.5515(3) 0.4044(2) 0.63953(19) 0.0405(7) Uani 1 1 d .
C4A C 0.1780(4) -0.0333(3) 0.8726(2) 0.0520(9) Uani 1 1 d .
C5 C 0.6260(3) 0.4830(2) 0.62466(19) 0.0374(6) Uani 1 1 d .
C5A C 0.1536(4) 0.0728(3) 0.8473(3) 0.0601(10) Uani 1 1 d .
C6 C 0.5292(2) 0.52624(18) 0.82329(15) 0.0216(5) Uani 1 1 d .
C6A C 0.0304(2) 0.16549(17) 0.62646(16) 0.0249(5) Uani 1 1 d .
C7 C 0.3998(2) 0.55970(19) 0.80416(16) 0.0222(5) Uani 1 1 d .
C7A C 0.1288(2) 0.12028(19) 0.58276(17) 0.0258(5) Uani 1 1 d .
C8 C 0.3112(2) 0.49124(18) 0.81594(15) 0.0221(5) Uani 1 1 d .
C8A C 0.1448(2) 0.01395(18) 0.61005(16) 0.0251(5) Uani 1 1 d .
C9 C 0.3558(2) 0.38687(19) 0.84639(16) 0.0240(5) Uani 1 1 d .
C9A C 0.0616(2) -0.04816(19) 0.68736(17) 0.0253(5) Uani 1 1 d .
C10 C 0.4835(2) 0.34940(18) 0.86656(16) 0.0236(5) Uani 1 1 d .
C10A C -0.0391(2) -0.00714(18) 0.73326(16) 0.0258(5) Uani 1 1 d .
C11 C 0.5687(2) 0.42114(18) 0.85383(16) 0.0228(5) Uani 1 1 d .
C11A C -0.0526(3) 0.10038(19) 0.70092(17) 0.0277(5) Uani 1 1 d .
C12 C 0.6232(2) 0.59995(18) 0.81577(17) 0.0268(5) Uani 1 1 d .
C12A C 0.0091(3) 0.28198(18) 0.59128(18) 0.0312(6) Uani 1 1 d .
C13 C 0.7543(2) 0.5808(2) 0.7680(2) 0.0395(7) Uani 1 1 d .
H13A H 0.7884 0.5099 0.8046 0.059 Uiso 1 1 calc R
H13B H 0.8125 0.6273 0.7668 0.059 Uiso 1 1 calc R
H13C H 0.7462 0.5929 0.7020 0.059 Uiso 1 1 calc R
C13A C -0.0346(3) 0.3115(2) 0.6734(2) 0.0453(7) Uani 1 1 d .
H13D H -0.0455 0.3861 0.6479 0.068 Uiso 1 1 calc R
H13E H 0.0295 0.2839 0.7198 0.068 Uiso 1 1 calc R
H13F H -0.1160 0.2834 0.7055 0.068 Uiso 1 1 calc R
C14 C 0.5743(3) 0.71184(19) 0.7605(2) 0.0385(7) Uani 1 1 d .
H14A H 0.5586 0.7248 0.6956 0.058 Uiso 1 1 calc R
H14B H 0.6382 0.7558 0.7561 0.058 Uiso 1 1 calc R
H14C H 0.4947 0.7268 0.7944 0.058 Uiso 1 1 calc R
C14A C 0.1275(3) 0.3355(2) 0.5351(3) 0.0618(10) Uani 1 1 d .
H14D H 0.1110 0.4088 0.5173 0.093 Uiso 1 1 calc R
H14E H 0.1487 0.3251 0.4766 0.093 Uiso 1 1 calc R
H14F H 0.1990 0.3070 0.5750 0.093 Uiso 1 1 calc R
C15 C 0.6369(3) 0.5790(2) 0.91978(19) 0.0363(6) Uani 1 1 d .
H15A H 0.5535 0.5919 0.9506 0.055 Uiso 1 1 calc R
H15B H 0.6964 0.6242 0.9192 0.055 Uiso 1 1 calc R
H15C H 0.6697 0.5076 0.9557 0.055 Uiso 1 1 calc R
C15A C -0.0994(4) 0.3185(2) 0.5250(3) 0.0585(10) Uani 1 1 d .
H15D H -0.1754 0.2837 0.5611 0.088 Uiso 1 1 calc R
H15E H -0.0726 0.3026 0.4701 0.088 Uiso 1 1 calc R
H15F H -0.1190 0.3925 0.5018 0.088 Uiso 1 1 calc R
C16 C 0.1704(2) 0.52642(19) 0.79948(17) 0.0265(5) Uani 1 1 d .
C16A C 0.2450(2) -0.03422(19) 0.55703(18) 0.0295(5) Uani 1 1 d .
C17 C 0.1484(2) 0.6419(2) 0.7414(2) 0.0356(6) Uani 1 1 d .
H17A H 0.1700 0.6760 0.7779 0.053 Uiso 1 1 calc R
H17B H 0.0586 0.6606 0.7287 0.053 Uiso 1 1 calc R
H17C H 0.2024 0.6633 0.6802 0.053 Uiso 1 1 calc R
C17A C 0.3262(3) 0.0456(2) 0.4765(2) 0.0382(6) Uani 1 1 d .
H17D H 0.3874 0.0123 0.4435 0.057 Uiso 1 1 calc R
H17E H 0.3725 0.0773 0.5043 0.057 Uiso 1 1 calc R
H17F H 0.2708 0.0982 0.4304 0.057 Uiso 1 1 calc R
C18 C 0.0977(2) 0.4966(2) 0.90008(18) 0.0355(6) Uani 1 1 d .
H18A H 0.1103 0.4225 0.9383 0.053 Uiso 1 1 calc R
H18B H 0.0066 0.5175 0.8937 0.053 Uiso 1 1 calc R
H18C H 0.1301 0.5311 0.9323 0.053 Uiso 1 1 calc R
C18A C 0.3350(3) -0.1183(2) 0.6249(2) 0.0375(6) Uani 1 1 d .
H18D H 0.2847 -0.1671 0.6800 0.056 Uiso 1 1 calc R
H18E H 0.3899 -0.0876 0.6478 0.056 Uiso 1 1 calc R
H18F H 0.3879 -0.1540 0.5903 0.056 Uiso 1 1 calc R
C19 C 0.1177(2) 0.4741(2) 0.7483(2) 0.0360(6) Uani 1 1 d .
H19A H 0.1664 0.4906 0.6855 0.054 Uiso 1 1 calc R
H19B H 0.0278 0.4985 0.7393 0.054 Uiso 1 1 calc R
H19C H 0.1253 0.3999 0.7876 0.054 Uiso 1 1 calc R
C19A C 0.1708(3) -0.0814(2) 0.51178(19) 0.0343(6) Uani 1 1 d .
H19D H 0.1133 -0.0280 0.4681 0.051 Uiso 1 1 calc R
H19E H 0.1210 -0.1345 0.5628 0.051 Uiso 1 1 calc R
H19F H 0.2311 -0.1117 0.4757 0.051 Uiso 1 1 calc R
C20 C 0.5263(2) 0.23518(19) 0.90651(18) 0.0302(6) Uani 1 1 d .
C20A C -0.1363(3) -0.07354(19) 0.81157(18) 0.0333(6) Uani 1 1 d .
C21 C 0.4488(3) 0.1784(2) 0.8737(2) 0.0397(7) Uani 1 1 d .
H21A H 0.3587 0.1848 0.8971 0.060 Uiso 1 1 calc R
H21B H 0.4806 0.1060 0.8998 0.060 Uiso 1 1 calc R
H21C H 0.4574 0.2081 0.8032 0.060 Uiso 1 1 calc R
C21A C -0.0926(3) -0.1872(2) 0.8508(2) 0.0486(8) Uani 1 1 d .
H21D H -0.0839 -0.2084 0.7988 0.073 Uiso 1 1 calc R
H21E H -0.1557 -0.2262 0.9021 0.073 Uiso 1 1 calc R
H21F H -0.0101 -0.2000 0.8766 0.073 Uiso 1 1 calc R
C22 C 0.5030(3) 0.1944(2) 1.01649(19) 0.0426(7) Uani 1 1 d .
H22A H 0.5582 0.2259 1.0384 0.064 Uiso 1 1 calc R
H22B H 0.5225 0.1200 1.0467 0.064 Uiso 1 1 calc R
H22C H 0.4136 0.2113 1.0345 0.064 Uiso 1 1 calc R
C22A C -0.2595(3) -0.0519(3) 0.7623(2) 0.0632(10) Uani 1 1 d .
H22D H -0.2416 -0.0675 0.7066 0.095 Uiso 1 1 calc R
H22E H -0.2910 0.0202 0.7409 0.095 Uiso 1 1 calc R
H22F H -0.3244 -0.0949 0.8081 0.095 Uiso 1 1 calc R
C23 C 0.6672(3) 0.2144(2) 0.8784(3) 0.0509(8) Uani 1 1 d .
H23A H 0.6823 0.2400 0.8083 0.076 Uiso 1 1 calc R
H23B H 0.6915 0.1406 0.9091 0.076 Uiso 1 1 calc R
H23C H 0.7185 0.2492 0.8998 0.076 Uiso 1 1 calc R
C23A C -0.1637(4) -0.0455(2) 0.8962(2) 0.0536(9) Uani 1 1 d .
H23D H -0.2327 -0.0841 0.9409 0.080 Uiso 1 1 calc R
H23E H -0.1894 0.0279 0.8722 0.080 Uiso 1 1 calc R
H23F H -0.0867 -0.0623 0.9296 0.080 Uiso 1 1 calc R
F1 F 0.2652(2) 0.71077(17) 0.89586(18) 0.0722(6) Uani 1 1 d .
H1F H 0.207(4) 0.698(3) 0.958(4) 0.096(14) Uiso 1 1 d .
F2 F 0.1574(2) 0.65951(17) 1.04695(16) 0.0699(6) Uani 1 1 d .
H2F H 0.077(4) 0.718(3) 1.055(3) 0.072(11) Uiso 1 1 d .
F3 F -0.0108(3) 0.76248(19) 1.08279(17) 0.1038(10) Uani 1 1 d .
F4 F 0.3751(3) 0.8021(2) 0.3674(3) 0.1267(12) Uani 1 1 d .
H4F H 0.449(4) 0.834(3) 0.393(3) 0.081(13) Uiso 1 1 d .
F5 F 0.5316(4) 0.8063(2) 0.4487(2) 0.1315(13) Uani 1 1 d .
H1 H 0.568(3) 0.642(3) 0.576(2) 0.055(10) Uiso 1 1 d .
H1A H 0.251(3) 0.190(3) 0.735(3) 0.072(12) Uiso 1 1 d .
H2 H 0.358(3) 0.603(2) 0.574(2) 0.054(10) Uiso 1 1 d .
H2A H 0.393(4) 0.056(3) 0.697(3) 0.093(14) Uiso 1 1 d .
H3 H 0.363(3) 0.415(3) 0.624(2) 0.061(11) Uiso 1 1 d .
H3A H 0.314(3) -0.109(3) 0.810(2) 0.061(10) Uiso 1 1 d .
H4A H 0.126(3) -0.080(3) 0.919(3) 0.062(11) Uiso 1 1 d .
H4 H 0.579(3) 0.337(2) 0.660(2) 0.049(9) Uiso 1 1 d .
H5 H 0.713(3) 0.476(2) 0.635(2) 0.048(9) Uiso 1 1 d .
H5A H 0.086(4) 0.105(3) 0.873(3) 0.067(11) Uiso 1 1 d .
H7 H 0.374(2) 0.6299(19) 0.7782(17) 0.021(6) Uiso 1 1 d .
H7A H 0.189(3) 0.158(2) 0.5388(19) 0.027(7) Uiso 1 1 d .
H9 H 0.297(2) 0.3411(18) 0.8521(17) 0.022(6) Uiso 1 1 d .
H9A H 0.079(2) -0.119(2) 0.7125(18) 0.028(7) Uiso 1 1 d .
H11 H 0.653(2) 0.3994(17) 0.8638(17) 0.019(6) Uiso 1 1 d .
H11A H -0.112(2) 0.1271(18) 0.7324(18) 0.024(7) Uiso 1 1 d .

loop_
_atom_site_aniso_label
_atom_site_aniso_U_11
_atom_site_aniso_U_22
_atom_site_aniso_U_33
_atom_site_aniso_U_23
_atom_site_aniso_U_13
_atom_site_aniso_U_12
Fe1 0.02150(18) 0.03098(19) 0.01608(16) -0.01032(15) 0.00031(13) -0.00515(14)
Fe2 0.0378(2) 0.0280(2) 0.02506(19) -0.00908(16) -0.01276(16) -0.00417(16)
C1 0.0452(17) 0.0410(16) 0.0186(12) -0.0099(12) 0.0086(11) -0.0105(13)
C1A 0.087(3) 0.045(2) 0.069(3) -0.013(2) -0.054(2) -0.015(2)
C2 0.0403(17) 0.061(2) 0.0167(12) -0.0157(14) -0.0044(12) 0.0056(15)
C2A 0.045(2) 0.083(3) 0.051(2) -0.020(2) -0.0275(17) -0.0106(19)
C3 0.0455(18) 0.068(2) 0.0243(14) -0.0278(15) 0.0033(12) -0.0199(16)
C3A 0.063(2) 0.054(2) 0.0472(19) -0.0235(18) -0.0356(18) 0.0144(18)
C4 0.0530(19) 0.0463(18) 0.0249(14) -0.0212(14) 0.0061(13) -0.0032(15)
C4A 0.072(2) 0.053(2) 0.0287(16) -0.0089(15) -0.0275(16) -0.0074(18)
C5 0.0300(15) 0.0581(19) 0.0233(13) -0.0198(13) 0.0082(11) -0.0061(14)
C5A 0.081(3) 0.069(2) 0.051(2) -0.040(2) -0.040(2) 0.012(2)
C6 0.0204(12) 0.0287(12) 0.0144(10) -0.0078(10) -0.0004(9) -0.0053(10)
C6A 0.0316(14) 0.0237(12) 0.0190(11) -0.0064(10) -0.0067(10) -0.0070(10)
C7 0.0205(12) 0.0284(13) 0.0175(11) -0.0095(10) -0.0020(9) -0.0037(10)
C7A 0.0260(13) 0.0275(13) 0.0215(12) -0.0060(11) -0.0053(10) -0.0079(11)
C8 0.0197(12) 0.0317(13) 0.0165(11) -0.0117(10) 0.0008(9) -0.0061(10)
C8A 0.0254(13) 0.0271(12) 0.0218(12) -0.0079(10) -0.0084(10) -0.0026(10)
C9 0.0245(13) 0.0308(13) 0.0179(11) -0.0102(10) 0.0009(9) -0.0106(10)
C9A 0.0307(14) 0.0231(13) 0.0224(12) -0.0083(11) -0.0066(10) -0.0043(10)
C10 0.0242(12) 0.0302(13) 0.0167(11) -0.0099(10) 0.0021(9) -0.0083(10)
C10A 0.0307(14) 0.0255(12) 0.0208(12) -0.0084(10) -0.0041(10) -0.0053(10)
C11 0.0186(12) 0.0305(13) 0.0181(11) -0.0094(10) -0.0009(9) -0.0035(10)
C11A 0.0352(15) 0.0266(13) 0.0226(12) -0.0117(11) -0.0022(11) -0.0042(11)
C12 0.0227(13) 0.0280(13) 0.0283(13) -0.0092(11) -0.0032(10) -0.0076(10)
C12A 0.0413(16) 0.0242(13) 0.0272(13) -0.0088(11) -0.0060(11) -0.0062(11)
C13 0.0247(14) 0.0468(17) 0.0473(17) -0.0198(14) 0.0022(12) -0.0130(12)
C13A 0.068(2) 0.0281(15) 0.0409(16) -0.0157(13) -0.0027(15) -0.0066(14)
C14 0.0344(15) 0.0302(14) 0.0466(17) -0.0083(13) -0.0114(13) -0.0108(12)
C14A 0.066(2) 0.0303(16) 0.076(2) -0.0166(17) 0.0221(19) -0.0177(15)
C15 0.0397(16) 0.0400(15) 0.0359(15) -0.0171(13) -0.0096(12) -0.0151(12)
C15A 0.087(3) 0.0311(16) 0.059(2) -0.0141(15) -0.045(2) 0.0101(16)
C16 0.0186(12) 0.0373(14) 0.0267(12) -0.0158(11) -0.0021(10) -0.0056(10)
C16A 0.0242(13) 0.0320(14) 0.0301(13) -0.0118(11) -0.0027(10) -0.0027(10)
C17 0.0236(13) 0.0434(16) 0.0390(15) -0.0171(13) -0.0083(11) 0.0019(11)
C17A 0.0313(15) 0.0430(16) 0.0352(15) -0.0141(13) 0.0030(12) -0.0050(12)
C18 0.0210(13) 0.0581(18) 0.0302(14) -0.0221(14) 0.0042(10) -0.0089(12)
C18A 0.0287(14) 0.0396(15) 0.0390(15) -0.0133(13) -0.0072(12) 0.0031(12)
C19 0.0245(14) 0.0531(17) 0.0383(15) -0.0247(14) -0.0078(11) -0.0056(12)
C19A 0.0332(15) 0.0396(15) 0.0327(14) -0.0191(13) -0.0013(11) -0.0018(12)
C20 0.0294(14) 0.0279(13) 0.0319(14) -0.0104(11) -0.0044(11) -0.0055(11)
C20A 0.0412(16) 0.0290(14) 0.0240(13) -0.0072(11) 0.0058(11) -0.0102(12)
C21 0.0508(18) 0.0312(14) 0.0405(16) -0.0157(13) -0.0088(13) -0.0090(13)
C21A 0.066(2) 0.0304(15) 0.0396(16) -0.0105(13) 0.0165(15) -0.0142(14)
C22 0.058(2) 0.0310(15) 0.0331(15) -0.0057(13) -0.0150(14) -0.0052(13)
C22A 0.0424(19) 0.078(3) 0.0431(18) 0.0001(18) 0.0068(15) -0.0300(18)
C23 0.0375(17) 0.0324(16) 0.080(2) -0.0249(16) -0.0017(16) 0.0007(13)
C23A 0.077(2) 0.0393(17) 0.0390(17) -0.0180(15) 0.0250(16) -0.0181(16)
F1 0.0767(15) 0.0825(15) 0.0768(15) -0.0523(13) 0.0020(12) -0.0155(12)
F2 0.0626(14) 0.0730(14) 0.0676(14) -0.0216(12) -0.0160(11) -0.0078(11)
F3 0.167(3) 0.0761(16) 0.0588(14) -0.0320(13) -0.0235(16) 0.0380(17)
F4 0.140(3) 0.0755(18) 0.175(3) -0.078(2) 0.021(2) -0.0005(18)
F5 0.201(4) 0.0777(19) 0.097(2) -0.0174(17) 0.020(2) -0.062(2)

loop_
_atom_type_symbol
_atom_type_description
_atom_type_scat_dispersion_real
_atom_type_scat_dispersion_imag
_atom_type_scat_source
C C 0.0033 0.0016 'International Tables Vol C Tables 4.2.6.8 and 6.1.1.4'
H H 0.0000 0.0000 'International Tables Vol C Tables 4.2.6.8 and 6.1.1.4'
F F 0.0171 0.0103 'International Tables Vol C Tables 4.2.6.8 and 6.1.1.4'
Fe Fe 0.3463 0.8444 'International Tables Vol C Tables 4.2.6.8 and 6.1.1.4'

loop_
_geom_angle_atom_site_label_1
_geom_angle_atom_site_label_2
_geom_angle_atom_site_label_3
_geom_angle
C5 Fe1 C3 66.98(12)
C5 Fe1 C2 66.93(12)
C3 Fe1 C2 39.93(13)
C5 Fe1 C1 39.95(12)
C3 Fe1 C1 67.09(12)
C2 Fe1 C1 39.86(12)
C5 Fe1 C4 39.91(12)
C3 Fe1 C4 39.95(12)
C2 Fe1 C4 67.08(12)
C1 Fe1 C4 67.18(12)
C5 Fe1 C9 150.02(11)
C3 Fe1 C9 103.02(11)
C2 Fe1 C9 124.34(11)
C1 Fe1 C9 163.62(11)
C4 Fe1 C9 114.31(11)
C5 Fe1 C11 103.00(10)
C3 Fe1 C11 149.65(12)
C2 Fe1 C11 163.82(11)
C1 Fe1 C11 124.44(11)
C4 Fe1 C11 114.01(11)
C9 Fe1 C11 70.83(9)
C5 Fe1 C7 136.47(11)
C3 Fe1 C7 136.69(11)
C2 Fe1 C7 107.12(11)
C1 Fe1 C7 106.91(11)
C4 Fe1 C7 173.71(11)
C9 Fe1 C7 70.70(9)
C11 Fe1 C7 70.82(9)
C5 Fe1 C10 118.59(11)
C3 Fe1 C10 118.36(11)
C2 Fe1 C10 156.38(11)
C1 Fe1 C10 156.64(11)
C4 Fe1 C10 101.72(11)
C9 Fe1 C10 39.35(9)
C11 Fe1 C10 39.35(9)
C7 Fe1 C10 84.56(9)
C5 Fe1 C8 169.60(11)
C3 Fe1 C8 109.93(11)
C2 Fe1 C8 104.08(10)
C1 Fe1 C8 129.71(11)
C4 Fe1 C8 143.01(11)
C9 Fe1 C8 39.32(9)
C11 Fe1 C8 84.50(9)
C7 Fe1 C8 39.14(9)
C10 Fe1 C8 71.76(9)
C5 Fe1 C6 109.72(10)
C3 Fe1 C6 170.04(11)
C2 Fe1 C6 130.21(11)
C1 Fe1 C6 104.13(10)
C4 Fe1 C6 142.53(11)
C9 Fe1 C6 84.36(9)
C11 Fe1 C6 39.16(9)
C7 Fe1 C6 39.37(9)
C10 Fe1 C6 71.58(9)
C8 Fe1 C6 71.54(8)
C1A Fe2 C2A 40.13(16)
C1A Fe2 C4A 66.78(15)
C2A Fe2 C4A 66.72(16)
C1A Fe2 C5A 39.63(16)
C2A Fe2 C5A 67.18(17)
C4A Fe2 C5A 40.26(14)
C1A Fe2 C3A 66.97(15)
C2A Fe2 C3A 39.87(15)
C4A Fe2 C3A 39.44(14)
C5A Fe2 C3A 67.13(14)
C1A Fe2 C9A 168.74(15)
C2A Fe2 C9A 128.62(14)
C4A Fe2 C9A 111.34(12)
C5A Fe2 C9A 145.05(15)
C3A Fe2 C9A 104.20(12)
C1A Fe2 C7A 108.91(14)
C2A Fe2 C7A 103.75(13)
C4A Fe2 C7A 169.68(14)
C5A Fe2 C7A 141.33(13)
C3A Fe2 C7A 130.50(13)
C9A Fe2 C7A 70.93(9)
C1A Fe2 C11A 120.14(14)
C2A Fe2 C11A 157.97(14)
C4A Fe2 C11A 119.81(14)
C5A Fe2 C11A 103.43(14)
C3A Fe2 C11A 156.74(13)
C9A Fe2 C11A 70.78(10)
C7A Fe2 C11A 70.51(10)
C1A Fe2 C6A 102.21(12)
C2A Fe2 C6A 124.11(13)
C4A Fe2 C6A 149.27(13)
C5A Fe2 C6A 112.97(12)
C3A Fe2 C6A 163.69(13)
C9A Fe2 C6A 84.77(9)
C7A Fe2 C6A 39.28(9)
C11A Fe2 C6A 39.18(9)
C1A Fe2 C10A 151.30(16)
C2A Fe2 C10A 162.51(14)
C4A Fe2 C10A 103.52(13)
C5A Fe2 C10A 115.51(15)
C3A Fe2 C10A 123.56(13)
C9A Fe2 C10A 39.34(9)
C7A Fe2 C10A 84.61(9)
C11A Fe2 C10A 39.40(9)
C6A Fe2 C10A 71.89(9)
C1A Fe2 C8A 134.58(16)
C2A Fe2 C8A 105.27(14)
C4A Fe2 C8A 137.25(12)
C5A Fe2 C8A 172.41(14)
C3A Fe2 C8A 106.82(12)
C9A Fe2 C8A 39.23(9)
C7A Fe2 C8A 39.16(9)
C11A Fe2 C8A 83.89(9)
C6A Fe2 C8A 71.43(9)
C10A Fe2 C8A 71.44(9)
C2 C1 C5 107.6(3)
C2 C1 Fe1 69.95(16)
C5 C1 Fe1 69.79(15)
C2 C1 H1 122(2)
C5 C1 H1 131(2)
Fe1 C1 H1 126(2)
C5A C1A C2A 109.1(3)
C5A C1A Fe2 70.92(19)
C2A C1A Fe2 70.49(19)
C5A C1A H1A 130(2)
C2A C1A H1A 121(2)
Fe2 C1A H1A 122(2)
C1 C2 C3 108.2(3)
C1 C2 Fe1 70.19(15)
C3 C2 Fe1 69.94(16)
C1 C2 H2 124(2)
C3 C2 H2 128(2)
Fe1 C2 H2 124(2)
C3A C2A C1A 107.4(4)
C3A C2A Fe2 70.3(2)
C1A C2A Fe2 69.4(2)
C3A C2A H2A 121(3)
C1A C2A H2A 132(3)
Fe2 C2A H2A 123(2)
C2 C3 C4 108.3(3)
C2 C3 Fe1 70.13(15)
C4 C3 Fe1 70.51(15)
C2 C3 H3 128(2)
C4 C3 H3 123(2)
Fe1 C3 H3 124(2)
C4A C3A C2A 108.2(3)
C4A C3A Fe2 70.23(18)
C2A C3A Fe2 69.84(18)
C4A C3A H3A 127(2)
C2A C3A H3A 125(2)
Fe2 C3A H3A 122(2)
C5 C4 C3 107.3(3)
C5 C4 Fe1 69.54(16)
C3 C4 Fe1 69.54(16)
C5 C4 H4 126(2)
C3 C4 H4 127(2)
Fe1 C4 H4 125(2)
C3A C4A C5A 108.4(4)
C3A C4A Fe2 70.33(18)
C5A C4A Fe2 69.87(17)
C3A C4A H4A 130(2)
C5A C4A H4A 122(2)
Fe2 C4A H4A 122(2)
C1 C5 C4 108.6(3)
C1 C5 Fe1 70.26(15)
C4 C5 Fe1 70.55(16)
C1 C5 H5 124.2(18)
C4 C5 H5 127.1(18)
Fe1 C5 H5 123.4(18)
C1A C5A C4A 107.0(4)
C1A C5A Fe2 69.45(19)
C4A C5A Fe2 69.87(17)
C1A C5A H5A 126(2)
C4A C5A H5A 127(2)
Fe2 C5A H5A 122(2)
C11 C6 C7 118.0(2)
C11 C6 C12 120.1(2)
C7 C6 C12 121.8(2)
C11 C6 Fe1 69.48(13)
C7 C6 Fe1 69.44(12)
C12 C6 Fe1 135.22(16)
C11A C6A C7A 117.6(2)
C11A C6A C12A 120.6(2)
C7A C6A C12A 121.7(2)
C11A C6A Fe2 69.81(14)
C7A C6A Fe2 69.43(13)
C12A C6A Fe2 134.98(16)
C8 C7 C6 122.0(2)
C8 C7 Fe1 71.28(13)
C6 C7 Fe1 71.19(13)
C8 C7 H7 118.5(15)
C6 C7 H7 119.3(15)
Fe1 C7 H7 127.2(15)
C6A C7A C8A 122.5(2)
C6A C7A Fe2 71.29(14)
C8A C7A Fe2 72.12(14)
C6A C7A H7A 120.5(16)
C8A C7A H7A 116.9(16)
Fe2 C7A H7A 126.4(16)
C7 C8 C9 117.7(2)
C7 C8 C16 122.1(2)
C9 C8 C16 120.2(2)
C7 C8 Fe1 69.58(13)
C9 C8 Fe1 69.02(13)
C16 C8 Fe1 134.51(15)
C7A C8A C9A 117.5(2)
C7A C8A C16A 122.5(2)
C9A C8A C16A 120.0(2)
C7A C8A Fe2 68.73(13)
C9A C8A Fe2 68.46(13)
C16A C8A Fe2 136.40(16)
C8 C9 C10 122.6(2)
C8 C9 Fe1 71.66(13)
C10 C9 Fe1 71.53(13)
C8 C9 H9 117.8(14)
C10 C9 H9 119.5(14)
Fe1 C9 H9 130.1(15)
C10A C9A C8A 122.5(2)
C10A C9A Fe2 71.55(13)
C8A C9A Fe2 72.31(13)
C10A C9A H9A 118.9(16)
C8A C9A H9A 118.3(16)
Fe2 C9A H9A 124.7(15)
C9 C10 C11 117.5(2)
C9 C10 C20 121.4(2)
C11 C10 C20 121.0(2)
C9 C10 Fe1 69.12(13)
C11 C10 Fe1 69.54(13)
C20 C10 Fe1 136.06(17)
C9A C10A C11A 117.4(2)
C9A C10A C20A 122.5(2)
C11A C10A C20A 120.0(2)
C9A C10A Fe2 69.11(14)
C11A C10A Fe2 69.65(14)
C20A C10A Fe2 135.49(17)
C6 C11 C10 122.1(2)
C6 C11 Fe1 71.36(13)
C10 C11 Fe1 71.11(13)
C6 C11 H11 118.5(15)
C10 C11 H11 119.3(15)
Fe1 C11 H11 129.9(15)
C6A C11A C10A 122.4(2)
C6A C11A Fe2 71.02(15)
C10A C11A Fe2 70.95(15)
C6A C11A H11A 118.8(16)
C10A C11A H11A 118.6(16)
Fe2 C11A H11A 127.7(16)
C14 C12 C13 108.8(2)
C14 C12 C6 112.4(2)
C13 C12 C6 111.9(2)
C14 C12 C15 108.7(2)
C13 C12 C15 109.0(2)
C6 C12 C15 106.00(19)
C13A C12A C14A 109.1(2)
C13A C12A C6A 112.3(2)
C14A C12A C6A 112.4(2)
C13A C12A C15A 107.7(3)
C14A C12A C15A 109.5(3)
C6A C12A C15A 105.8(2)
C12 C13 H13A 109.5
C12 C13 H13B 109.5
H13A C13 H13B 109.5
C12 C13 H13C 109.5
H13A C13 H13C 109.5
H13B C13 H13C 109.5
C12A C13A H13D 109.5
C12A C13A H13E 109.5
H13D C13A H13E 109.5
C12A C13A H13F 109.5
H13D C13A H13F 109.5
H13E C13A H13F 109.5
C12 C14 H14A 109.5
C12 C14 H14B 109.5
H14A C14 H14B 109.5
C12 C14 H14C 109.5
H14A C14 H14C 109.5
H14B C14 H14C 109.5
C12A C14A H14D 109.5
C12A C14A H14E 109.5
H14D C14A H14E 109.5
C12A C14A H14F 109.5
H14D C14A H14F 109.5
H14E C14A H14F 109.5
C12 C15 H15A 109.5
C12 C15 H15B 109.5
H15A C15 H15B 109.5
C12 C15 H15C 109.5
H15A C15 H15C 109.5
H15B C15 H15C 109.5
C12A C15A H15D 109.5
C12A C15A H15E 109.5
H15D C15A H15E 109.5
C12A C15A H15F 109.5
H15D C15A H15F 109.5
H15E C15A H15F 109.5
C17 C16 C8 112.1(2)
C17 C16 C19 108.7(2)
C8 C16 C19 112.0(2)
C17 C16 C18 108.3(2)
C8 C16 C18 106.13(19)
C19 C16 C18 109.4(2)
C17A C16A C18A 108.1(2)
C17A C16A C8A 111.9(2)
C18A C16A C8A 112.4(2)
C17A C16A C19A 108.7(2)
C18A C16A C19A 109.0(2)
C8A C16A C19A 106.6(2)
C16 C17 H17A 109.5
C16 C17 H17B 109.5
H17A C17 H17B 109.5
C16 C17 H17C 109.5
H17A C17 H17C 109.5
H17B C17 H17C 109.5
C16A C17A H17D 109.5
C16A C17A H17E 109.5
H17D C17A H17E 109.5
C16A C17A H17F 109.5
H17D C17A H17F 109.5
H17E C17A H17F 109.5
C16 C18 H18A 109.5
C16 C18 H18B 109.5
H18A C18 H18B 109.5
C16 C18 H18C 109.5
H18A C18 H18C 109.5
H18B C18 H18C 109.5
C16A C18A H18D 109.5
C16A C18A H18E 109.5
H18D C18A H18E 109.5
C16A C18A H18F 109.5
H18D C18A H18F 109.5
H18E C18A H18F 109.5
C16 C19 H19A 109.5
C16 C19 H19B 109.5
H19A C19 H19B 109.5
C16 C19 H19C 109.5
H19A C19 H19C 109.5
H19B C19 H19C 109.5
C16A C19A H19D 109.5
C16A C19A H19E 109.5
H19D C19A H19E 109.5
C16A C19A H19F 109.5
H19D C19A H19F 109.5
H19E C19A H19F 109.5
C23 C20 C10 112.5(2)
C23 C20 C21 108.3(2)
C10 C20 C21 112.3(2)
C23 C20 C22 109.3(2)
C10 C20 C22 105.3(2)
C21 C20 C22 109.2(2)
C21A C20A C23A 108.2(2)
C21A C20A C10A 112.3(2)
C23A C20A C10A 112.0(2)
C21A C20A C22A 109.4(3)
C23A C20A C22A 109.2(3)
C10A C20A C22A 105.6(2)
C20 C21 H21A 109.5
C20 C21 H21B 109.5
H21A C21 H21B 109.5
C20 C21 H21C 109.5
H21A C21 H21C 109.5
H21B C21 H21C 109.5
C20A C21A H21D 109.5
C20A C21A H21E 109.5
H21D C21A H21E 109.5
C20A C21A H21F 109.5
H21D C21A H21F 109.5
H21E C21A H21F 109.5
C20 C22 H22A 109.5
C20 C22 H22B 109.5
H22A C22 H22B 109.5
C20 C22 H22C 109.5
H22A C22 H22C 109.5
H22B C22 H22C 109.5
C20A C22A H22D 109.5
C20A C22A H22E 109.5
H22D C22A H22E 109.5
C20A C22A H22F 109.5
H22D C22A H22F 109.5
H22E C22A H22F 109.5
C20 C23 H23A 109.5
C20 C23 H23B 109.5
H23A C23 H23B 109.5
C20 C23 H23C 109.5
H23A C23 H23C 109.5
H23B C23 H23C 109.5
C20A C23A H23D 109.5
C20A C23A H23E 109.5
H23D C23A H23E 109.5
C20A C23A H23F 109.5
H23D C23A H23F 109.5
H23E C23A H23F 109.5
H1F F2 H2F 108(3)

loop_
_geom_bond_atom_site_label_1
_geom_bond_atom_site_label_2
_geom_bond_distance
Fe1 C5 2.062(3)
Fe1 C3 2.062(3)
Fe1 C2 2.065(3)
Fe1 C1 2.068(3)
Fe1 C4 2.075(3)
Fe1 C9 2.086(2)
Fe1 C11 2.097(2)
Fe1 C7 2.098(2)
Fe1 C10 2.118(2)
Fe1 C8 2.121(2)
Fe1 C6 2.122(2)
Fe2 C1A 2.043(3)
Fe2 C2A 2.057(3)
Fe2 C4A 2.061(3)
Fe2 C5A 2.061(3)
Fe2 C3A 2.063(3)
Fe2 C9A 2.080(2)
Fe2 C7A 2.087(2)
Fe2 C11A 2.095(3)
Fe2 C6A 2.111(2)
Fe2 C10A 2.112(2)
Fe2 C8A 2.131(2)
C1 C2 1.409(4)
C1 C5 1.411(4)
C1 H1 0.93(3)
C1A C5A 1.391(6)
C1A C2A 1.406(6)
C1A H1A 0.91(4)
C2 C3 1.409(5)
C2 H2 0.90(3)
C2A C3A 1.405(5)
C2A H2A 0.99(4)
C3 C4 1.413(4)
C3 H3 0.87(3)
C3A C4A 1.392(5)
C3A H3A 0.94(3)
C4 C5 1.412(4)
C4 H4 0.91(3)
C4A C5A 1.419(5)
C4A H4A 0.92(4)
C5 H5 0.95(3)
C5A H5A 0.94(4)
C6 C11 1.414(3)
C6 C7 1.422(3)
C6 C12 1.536(3)
C6A C11A 1.410(3)
C6A C7A 1.411(4)
C6A C12A 1.537(3)
C7 C8 1.413(3)
C7 H7 0.94(2)
C7A C8A 1.414(3)
C7A H7A 0.90(3)
C8 C9 1.416(3)
C8 C16 1.534(3)
C8A C9A 1.415(3)
C8A C16A 1.537(3)
C9 C10 1.416(3)
C9 H9 0.95(2)
C9A C10A 1.412(3)
C9A H9A 0.93(3)
C10 C11 1.419(3)
C10 C20 1.528(3)
C10A C11A 1.418(3)
C10A C20A 1.537(3)
C11 H11 0.92(2)
C11A H11A 0.89(3)
C12 C14 1.527(3)
C12 C13 1.531(4)
C12 C15 1.538(3)
C12A C13A 1.520(4)
C12A C14A 1.522(4)
C12A C15A 1.541(4)
C13 H13A 0.9800
C13 H13B 0.9800
C13 H13C 0.9800
C13A H13D 0.9800
C13A H13E 0.9800
C13A H13F 0.9800
C14 H14A 0.9800
C14 H14B 0.9800
C14 H14C 0.9800
C14A H14D 0.9800
C14A H14E 0.9800
C14A H14F 0.9800
C15 H15A 0.9800
C15 H15B 0.9800
C15 H15C 0.9800
C15A H15D 0.9800
C15A H15E 0.9800
C15A H15F 0.9800
C16 C17 1.524(4)
C16 C19 1.536(3)
C16 C18 1.540(3)
C16A C17A 1.533(4)
C16A C18A 1.534(3)
C16A C19A 1.541(3)
C17 H17A 0.9800
C17 H17B 0.9800
C17 H17C 0.9800
C17A H17D 0.9800
C17A H17E 0.9800
C17A H17F 0.9800
C18 H18A 0.9800
C18 H18B 0.9800
C18 H18C 0.9800
C18A H18D 0.9800
C18A H18E 0.9800
C18A H18F 0.9800
C19 H19A 0.9800
C19 H19B 0.9800
C19 H19C 0.9800
C19A H19D 0.9800
C19A H19E 0.9800
C19A H19F 0.9800
C20 C23 1.524(4)
C20 C21 1.536(3)
C20 C22 1.537(4)
C20A C21A 1.523(4)
C20A C23A 1.529(4)
C20A C22A 1.543(4)
C21 H21A 0.9800
C21 H21B 0.9800
C21 H21C 0.9800
C21A H21D 0.9800
C21A H21E 0.9800
C21A H21F 0.9800
C22 H22A 0.9800
C22 H22B 0.9800
C22 H22C 0.9800
C22A H22D 0.9800
C22A H22E 0.9800
C22A H22F 0.9800
C23 H23A 0.9800
C23 H23B 0.9800
C23 H23C 0.9800
C23A H23D 0.9800
C23A H23E 0.9800
C23A H23F 0.9800
F1 H1F 1.03(5)
F2 H1F 1.30(5)
F2 H2F 1.15(4)
F3 H2F 1.21(4)
F4 H4F 1.18(5)
F5 H4F 1.22(4)

loop_
_geom_hbond_atom_site_label_D
_geom_hbond_atom_site_label_H
_geom_hbond_atom_site_label_A
_geom_hbond_distance_DH
_geom_hbond_distance_HA
_geom_hbond_distance_DA
_geom_hbond_angle_DHA
F1 H1F F2 1.03(5) 1.30(5) 2.300(3) 164(4)
F2 H2F F3 1.15(4) 1.21(4) 2.339(3) 166(4)
F4 H4F F5 1.18(5) 1.22(4) 2.267(6) 141(4)

loop_
_geom_torsion_atom_site_label_1
_geom_torsion_atom_site_label_2
_geom_torsion_atom_site_label_3
_geom_torsion_atom_site_label_4
_geom_torsion
C5 Fe1 C1 C2 118.5(3)
C3 Fe1 C1 C2 37.55(18)
C4 Fe1 C1 C2 81.1(2)
C9 Fe1 C1 C2 -17.7(5)
C11 Fe1 C1 C2 -174.65(17)
C7 Fe1 C1 C2 -96.65(18)
C10 Fe1 C1 C2 146.3(2)
C8 Fe1 C1 C2 -59.9(2)
C6 Fe1 C1 C2 -137.48(18)
C3 Fe1 C1 C5 -80.99(19)
C2 Fe1 C1 C5 -118.5(3)
C4 Fe1 C1 C5 -37.47(18)
C9 Fe1 C1 C5 -136.2(3)
C11 Fe1 C1 C5 66.8(2)
C7 Fe1 C1 C5 144.80(16)
C10 Fe1 C1 C5 27.8(3)
C8 Fe1 C1 C5 -178.46(15)
C6 Fe1 C1 C5 103.97(17)
C2A Fe2 C1A C5A -119.3(3)
C4A Fe2 C1A C5A -38.4(2)
C3A Fe2 C1A C5A -81.4(2)
C9A Fe2 C1A C5A -121.1(7)
C7A Fe2 C1A C5A 151.7(2)
C11A Fe2 C1A C5A 73.7(2)
C6A Fe2 C1A C5A 111.4(2)
C10A Fe2 C1A C5A 36.9(4)
C8A Fe2 C1A C5A -172.74(19)
C4A Fe2 C1A C2A 80.9(2)
C5A Fe2 C1A C2A 119.3(3)
C3A Fe2 C1A C2A 37.8(2)
C9A Fe2 C1A C2A -1.8(8)
C7A Fe2 C1A C2A -89.0(2)
C11A Fe2 C1A C2A -167.0(2)
C6A Fe2 C1A C2A -129.3(2)
C10A Fe2 C1A C2A 156.2(2)
C8A Fe2 C1A C2A -53.5(3)
C5 C1 C2 C3 0.0(3)
Fe1 C1 C2 C3 -59.86(18)
C5 C1 C2 Fe1 59.88(18)
C5 Fe1 C2 C1 -37.81(18)
C3 Fe1 C2 C1 -119.0(3)
C4 Fe1 C2 C1 -81.33(19)
C9 Fe1 C2 C1 174.05(16)
C11 Fe1 C2 C1 16.0(5)
C7 Fe1 C2 C1 96.09(18)
C10 Fe1 C2 C1 -146.7(2)
C8 Fe1 C2 C1 136.67(17)
C6 Fe1 C2 C1 59.1(2)
C5 Fe1 C2 C3 81.18(19)
C1 Fe1 C2 C3 119.0(3)
C4 Fe1 C2 C3 37.66(18)
C9 Fe1 C2 C3 -67.0(2)
C11 Fe1 C2 C3 135.0(4)
C7 Fe1 C2 C3 -144.93(17)
C10 Fe1 C2 C3 -27.7(4)
C8 Fe1 C2 C3 -104.34(18)
C6 Fe1 C2 C3 178.09(16)
C5A C1A C2A C3A 0.4(4)
Fe2 C1A C2A C3A -60.3(2)
C5A C1A C2A Fe2 60.7(2)
C1A Fe2 C2A C3A 118.3(3)
C4A Fe2 C2A C3A 37.2(2)
C5A Fe2 C2A C3A 81.1(2)
C9A Fe2 C2A C3A -62.2(3)
C7A Fe2 C2A C3A -138.6(2)
C11A Fe2 C2A C3A 149.5(3)
C6A Fe2 C2A C3A -175.77(18)
C10A Fe2 C2A C3A -21.5(6)
C8A Fe2 C2A C3A -98.1(2)
C4A Fe2 C2A C1A -81.0(2)
C5A Fe2 C2A C1A -37.1(2)
C3A Fe2 C2A C1A -118.3(3)
C9A Fe2 C2A C1A 179.6(2)
C7A Fe2 C2A C1A 103.1(2)
C11A Fe2 C2A C1A 31.3(5)
C6A Fe2 C2A C1A 66.0(3)
C10A Fe2 C2A C1A -139.8(4)
C8A Fe2 C2A C1A 143.6(2)
C1 C2 C3 C4 -0.4(3)
Fe1 C2 C3 C4 -60.47(18)
C1 C2 C3 Fe1 60.02(18)
C5 Fe1 C3 C2 -81.04(19)
C1 Fe1 C3 C2 -37.49(18)
C4 Fe1 C3 C2 -118.8(3)
C9 Fe1 C3 C2 128.75(18)
C11 Fe1 C3 C2 -157.1(2)
C7 Fe1 C3 C2 53.2(2)
C10 Fe1 C3 C2 167.76(16)
C8 Fe1 C3 C2 88.29(19)
C6 Fe1 C3 C2 -8.5(7)
C5 Fe1 C3 C4 37.75(18)
C2 Fe1 C3 C4 118.8(3)
C1 Fe1 C3 C4 81.30(19)
C9 Fe1 C3 C4 -112.45(18)
C11 Fe1 C3 C4 -38.3(3)
C7 Fe1 C3 C4 171.99(17)
C10 Fe1 C3 C4 -73.4(2)
C8 Fe1 C3 C4 -152.92(17)
C6 Fe1 C3 C4 110.3(6)
C1A C2A C3A C4A -0.3(3)
Fe2 C2A C3A C4A -60.0(2)
C1A C2A C3A Fe2 59.7(2)
C1A Fe2 C3A C4A 80.9(2)
C2A Fe2 C3A C4A 119.0(3)
C5A Fe2 C3A C4A 37.7(2)
C9A Fe2 C3A C4A -106.5(2)
C7A Fe2 C3A C4A 176.67(18)
C11A Fe2 C3A C4A -32.2(4)
C6A Fe2 C3A C4A 131.6(4)
C10A Fe2 C3A C4A -68.6(2)
C8A Fe2 C3A C4A -147.1(2)
C1A Fe2 C3A C2A -38.1(2)
C4A Fe2 C3A C2A -119.0(3)
C5A Fe2 C3A C2A -81.3(3)
C9A Fe2 C3A C2A 134.5(2)
C7A Fe2 C3A C2A 57.7(3)
C11A Fe2 C3A C2A -151.2(3)
C6A Fe2 C3A C2A 12.6(5)
C10A Fe2 C3A C2A 172.4(2)
C8A Fe2 C3A C2A 93.8(2)
C2 C3 C4 C5 0.7(3)
Fe1 C3 C4 C5 -59.53(18)
C2 C3 C4 Fe1 60.23(18)
C3 Fe1 C4 C5 118.6(3)
C2 Fe1 C4 C5 80.93(19)
C1 Fe1 C4 C5 37.51(18)
C9 Fe1 C4 C5 -160.31(16)
C11 Fe1 C4 C5 -81.46(19)
C7 Fe1 C4 C5 57.8(11)
C10 Fe1 C4 C5 -120.91(17)
C8 Fe1 C4 C5 163.91(17)
C6 Fe1 C4 C5 -46.0(3)
C5 Fe1 C4 C3 -118.6(3)
C2 Fe1 C4 C3 -37.64(19)
C1 Fe1 C4 C3 -81.1(2)
C9 Fe1 C4 C3 81.1(2)
C11 Fe1 C4 C3 159.97(17)
C7 Fe1 C4 C3 -60.8(10)
C10 Fe1 C4 C3 120.51(18)
C8 Fe1 C4 C3 45.3(3)
C6 Fe1 C4 C3 -164.54(18)
C2A C3A C4A C5A 0.1(3)
Fe2 C3A C4A C5A -59.7(2)
C2A C3A C4A Fe2 59.8(2)
C1A Fe2 C4A C3A -81.5(3)
C2A Fe2 C4A C3A -37.6(2)
C5A Fe2 C4A C3A -119.3(3)
C9A Fe2 C4A C3A 86.5(2)
C7A Fe2 C4A C3A -14.3(8)
C11A Fe2 C4A C3A 165.96(19)
C6A Fe2 C4A C3A -155.7(2)
C10A Fe2 C4A C3A 127.1(2)
C8A Fe2 C4A C3A 49.9(3)
C1A Fe2 C4A C5A 37.8(3)
C2A Fe2 C4A C5A 81.6(3)
C3A Fe2 C4A C5A 119.3(3)
C9A Fe2 C4A C5A -154.2(2)
C7A Fe2 C4A C5A 105.0(7)
C11A Fe2 C4A C5A -74.8(3)
C6A Fe2 C4A C5A -36.5(4)
C10A Fe2 C4A C5A -113.7(2)
C8A Fe2 C4A C5A 169.2(2)
C2 C1 C5 C4 0.4(3)
Fe1 C1 C5 C4 60.40(19)
C2 C1 C5 Fe1 -59.98(18)
C3 C4 C5 C1 -0.7(3)
Fe1 C4 C5 C1 -60.22(18)
C3 C4 C5 Fe1 59.53(18)
C3 Fe1 C5 C1 81.29(19)
C2 Fe1 C5 C1 37.73(18)
C4 Fe1 C5 C1 119.1(3)
C9 Fe1 C5 C1 157.00(19)
C11 Fe1 C5 C1 -128.92(17)
C7 Fe1 C5 C1 -53.2(2)
C10 Fe1 C5 C1 -167.85(16)
C8 Fe1 C5 C1 6.6(7)
C6 Fe1 C5 C1 -88.62(18)
C3 Fe1 C5 C4 -37.78(19)
C2 Fe1 C5 C4 -81.3(2)
C1 Fe1 C5 C4 -119.1(3)
C9 Fe1 C5 C4 37.9(3)
C11 Fe1 C5 C4 112.01(18)
C7 Fe1 C5 C4 -172.27(17)
C10 Fe1 C5 C4 73.1(2)
C8 Fe1 C5 C4 -112.5(6)
C6 Fe1 C5 C4 152.31(17)
C2A C1A C5A C4A -0.3(3)
Fe2 C1A C5A C4A 60.1(2)
C2A C1A C5A Fe2 -60.4(2)
C3A C4A C5A C1A 0.2(3)
Fe2 C4A C5A C1A -59.8(2)
C3A C4A C5A Fe2 60.0(2)
C2A Fe2 C5A C1A 37.6(2)
C4A Fe2 C5A C1A 118.0(4)
C3A Fe2 C5A C1A 81.0(3)
C9A Fe2 C5A C1A 163.0(2)
C7A Fe2 C5A C1A -45.9(3)
C11A Fe2 C5A C1A -121.4(2)
C6A Fe2 C5A C1A -81.3(2)
C10A Fe2 C5A C1A -161.4(2)
C8A Fe2 C5A C1A 43.0(11)
C1A Fe2 C5A C4A -118.0(4)
C2A Fe2 C5A C4A -80.4(3)
C3A Fe2 C5A C4A -37.0(2)
C9A Fe2 C5A C4A 45.0(4)
C7A Fe2 C5A C4A -163.9(2)
C11A Fe2 C5A C4A 120.6(2)
C6A Fe2 C5A C4A 160.7(2)
C10A Fe2 C5A C4A 80.6(3)
C8A Fe2 C5A C4A -75.0(11)
C5 Fe1 C6 C11 -86.46(16)
C3 Fe1 C6 C11 -155.4(6)
C2 Fe1 C6 C11 -162.46(15)
C1 Fe1 C6 C11 -127.91(15)
C4 Fe1 C6 C11 -57.1(2)
C9 Fe1 C6 C11 66.33(14)
C7 Fe1 C6 C11 132.5(2)
C10 Fe1 C6 C11 28.15(14)
C8 Fe1 C6 C11 104.46(15)
C5 Fe1 C6 C7 141.00(15)
C3 Fe1 C6 C7 72.1(6)
C2 Fe1 C6 C7 65.00(18)
C1 Fe1 C6 C7 99.55(15)
C4 Fe1 C6 C7 170.34(18)
C9 Fe1 C6 C7 -66.21(14)
C11 Fe1 C6 C7 -132.5(2)
C10 Fe1 C6 C7 -104.39(15)
C8 Fe1 C6 C7 -28.08(14)
C5 Fe1 C6 C12 26.1(3)
C3 Fe1 C6 C12 -42.8(7)
C2 Fe1 C6 C12 -49.9(3)
C1 Fe1 C6 C12 -15.3(3)
C4 Fe1 C6 C12 55.5(3)
C9 Fe1 C6 C12 178.9(2)
C11 Fe1 C6 C12 112.6(3)
C7 Fe1 C6 C12 -114.9(3)
C10 Fe1 C6 C12 140.7(2)
C8 Fe1 C6 C12 -143.0(2)
C1A Fe2 C6A C11A -123.21(19)
C2A Fe2 C6A C11A -160.24(19)
C4A Fe2 C6A C11A -58.4(3)
C5A Fe2 C6A C11A -83.1(2)
C3A Fe2 C6A C11A -169.9(4)
C9A Fe2 C6A C11A 65.73(14)
C7A Fe2 C6A C11A 131.8(2)
C10A Fe2 C6A C11A 27.65(14)
C8A Fe2 C6A C11A 103.56(15)
C1A Fe2 C6A C7A 105.0(2)
C2A Fe2 C6A C7A 68.0(2)
C4A Fe2 C6A C7A 169.8(2)
C5A Fe2 C6A C7A 145.19(19)
C3A Fe2 C6A C7A 58.3(4)
C9A Fe2 C6A C7A -66.03(14)
C11A Fe2 C6A C7A -131.8(2)
C10A Fe2 C6A C7A -104.11(15)
C8A Fe2 C6A C7A -28.20(14)
C1A Fe2 C6A C12A -9.7(3)
C2A Fe2 C6A C12A -46.7(3)
C4A Fe2 C6A C12A 55.1(4)
C5A Fe2 C6A C12A 30.5(3)
C3A Fe2 C6A C12A -56.4(5)
C9A Fe2 C6A C12A 179.3(3)
C7A Fe2 C6A C12A -114.7(3)
C11A Fe2 C6A C12A 113.5(3)
C10A Fe2 C6A C12A 141.2(3)
C8A Fe2 C6A C12A -142.9(3)
C11 C6 C7 C8 0.8(3)
C12 C6 C7 C8 -176.6(2)
Fe1 C6 C7 C8 52.20(19)
C11 C6 C7 Fe1 -51.41(18)
C12 C6 C7 Fe1 131.2(2)
C5 Fe1 C7 C8 165.70(16)
C3 Fe1 C7 C8 58.9(2)
C2 Fe1 C7 C8 91.43(16)
C1 Fe1 C7 C8 133.20(15)
C4 Fe1 C7 C8 113.7(10)
C9 Fe1 C7 C8 -29.74(13)
C11 Fe1 C7 C8 -105.47(15)
C10 Fe1 C7 C8 -67.59(14)
C6 Fe1 C7 C8 -135.0(2)
C5 Fe1 C7 C6 -59.3(2)
C3 Fe1 C7 C6 -166.12(16)
C2 Fe1 C7 C6 -133.59(15)
C1 Fe1 C7 C6 -91.82(15)
C4 Fe1 C7 C6 -111.3(10)
C9 Fe1 C7 C6 105.24(15)
C11 Fe1 C7 C6 29.51(13)
C10 Fe1 C7 C6 67.39(14)
C8 Fe1 C7 C6 135.0(2)
C11A C6A C7A C8A 0.9(3)
C12A C6A C7A C8A -175.9(2)
Fe2 C6A C7A C8A 53.1(2)
C11A C6A C7A Fe2 -52.21(19)
C12A C6A C7A Fe2 131.0(2)
C1A Fe2 C7A C6A -86.22(19)
C2A Fe2 C7A C6A -127.78(18)
C4A Fe2 C7A C6A -149.8(6)
C5A Fe2 C7A C6A -57.2(3)
C3A Fe2 C7A C6A -161.68(17)
C9A Fe2 C7A C6A 105.68(15)
C11A Fe2 C7A C6A 29.99(13)
C10A Fe2 C7A C6A 67.81(14)
C8A Fe2 C7A C6A 134.8(2)
C1A Fe2 C7A C8A 138.96(19)
C2A Fe2 C7A C8A 97.40(19)
C4A Fe2 C7A C8A 75.4(7)
C5A Fe2 C7A C8A 167.9(2)
C3A Fe2 C7A C8A 63.5(2)
C9A Fe2 C7A C8A -29.13(14)
C11A Fe2 C7A C8A -104.82(16)
C6A Fe2 C7A C8A -134.8(2)
C10A Fe2 C7A C8A -67.01(15)
C6 C7 C8 C9 -1.0(3)
Fe1 C7 C8 C9 51.18(18)
C6 C7 C8 C16 177.3(2)
Fe1 C7 C8 C16 -130.5(2)
C6 C7 C8 Fe1 -52.16(19)
C5 Fe1 C8 C7 -70.5(6)
C3 Fe1 C8 C7 -141.34(15)
C2 Fe1 C8 C7 -99.93(16)
C1 Fe1 C8 C7 -65.06(18)
C4 Fe1 C8 C7 -170.40(18)
C9 Fe1 C8 C7 132.36(19)
C11 Fe1 C8 C7 66.13(14)
C10 Fe1 C8 C7 104.30(14)
C6 Fe1 C8 C7 28.23(13)
C5 Fe1 C8 C9 157.1(5)
C3 Fe1 C8 C9 86.30(16)
C2 Fe1 C8 C9 127.71(15)
C1 Fe1 C8 C9 162.58(15)
C4 Fe1 C8 C9 57.2(2)
C11 Fe1 C8 C9 -66.23(14)
C7 Fe1 C8 C9 -132.36(19)
C10 Fe1 C8 C9 -28.06(13)
C6 Fe1 C8 C9 -104.13(14)
C5 Fe1 C8 C16 44.9(7)
C3 Fe1 C8 C16 -25.9(3)
C2 Fe1 C8 C16 15.5(3)
C1 Fe1 C8 C16 50.4(3)
C4 Fe1 C8 C16 -55.0(3)
C9 Fe1 C8 C16 -112.2(3)
C11 Fe1 C8 C16 -178.4(2)
C7 Fe1 C8 C16 115.4(3)
C10 Fe1 C8 C16 -140.3(2)
C6 Fe1 C8 C16 143.6(2)
C6A C7A C8A C9A -3.1(3)
Fe2 C7A C8A C9A 49.71(19)
C6A C7A C8A C16A 174.9(2)
Fe2 C7A C8A C16A -132.3(2)
C6A C7A C8A Fe2 -52.8(2)
C1A Fe2 C8A C7A -60.7(2)
C2A Fe2 C8A C7A -93.15(18)
C4A Fe2 C8A C7A -165.2(2)
C5A Fe2 C8A C7A -98.3(10)
C3A Fe2 C8A C7A -134.69(17)
C9A Fe2 C8A C7A 133.3(2)
C11A Fe2 C8A C7A 66.42(15)
C6A Fe2 C8A C7A 28.28(14)
C10A Fe2 C8A C7A 104.80(16)
C1A Fe2 C8A C9A 165.99(19)
C2A Fe2 C8A C9A 133.53(17)
C4A Fe2 C8A C9A 61.5(2)
C5A Fe2 C8A C9A 128.3(10)
C3A Fe2 C8A C9A 91.99(18)
C7A Fe2 C8A C9A -133.3(2)
C11A Fe2 C8A C9A -66.90(15)
C6A Fe2 C8A C9A -105.04(15)
C10A Fe2 C8A C9A -28.51(14)
C1A Fe2 C8A C16A 54.5(3)
C2A Fe2 C8A C16A 22.1(3)
C4A Fe2 C8A C16A -50.0(3)
C5A Fe2 C8A C16A 16.9(11)
C3A Fe2 C8A C16A -19.5(3)
C9A Fe2 C8A C16A -111.4(3)
C7A Fe2 C8A C16A 115.2(3)
C11A Fe2 C8A C16A -178.3(3)
C6A Fe2 C8A C16A 143.5(3)
C10A Fe2 C8A C16A -140.0(3)
C7 C8 C9 C10 1.1(3)
C16 C8 C9 C10 -177.3(2)
Fe1 C8 C9 C10 52.51(19)
C7 C8 C9 Fe1 -51.45(18)
C16 C8 C9 Fe1 130.20(19)
C5 Fe1 C9 C8 -171.92(19)
C3 Fe1 C9 C8 -105.65(15)
C2 Fe1 C9 C8 -68.34(17)
C1 Fe1 C9 C8 -54.7(4)
C4 Fe1 C9 C8 -146.28(15)
C11 Fe1 C9 C8 105.33(14)
C7 Fe1 C9 C8 29.62(13)
C10 Fe1 C9 C8 135.21(19)
C6 Fe1 C9 C8 67.57(13)
C5 Fe1 C9 C10 52.9(2)
C3 Fe1 C9 C10 119.14(15)
C2 Fe1 C9 C10 156.45(15)
C1 Fe1 C9 C10 170.1(3)
C4 Fe1 C9 C10 78.51(16)
C11 Fe1 C9 C10 -29.88(13)
C7 Fe1 C9 C10 -105.59(14)
C8 Fe1 C9 C10 -135.21(19)
C6 Fe1 C9 C10 -67.64(14)
C7A C8A C9A C10A 3.5(3)
C16A C8A C9A C10A -174.5(2)
Fe2 C8A C9A C10A 53.4(2)
C7A C8A C9A Fe2 -49.83(19)
C16A C8A C9A Fe2 132.2(2)
C1A Fe2 C9A C10A 163.5(7)
C2A Fe2 C9A C10A 162.01(17)
C4A Fe2 C9A C10A 85.37(18)
C5A Fe2 C9A C10A 56.0(3)
C3A Fe2 C9A C10A 126.22(17)
C7A Fe2 C9A C10A -105.36(15)
C11A Fe2 C9A C10A -30.04(14)
C6A Fe2 C9A C10A -67.62(14)
C8A Fe2 C9A C10A -134.4(2)
C1A Fe2 C9A C8A -62.1(7)
C2A Fe2 C9A C8A -63.5(2)
C4A Fe2 C9A C8A -140.19(17)
C5A Fe2 C9A C8A -169.6(2)
C3A Fe2 C9A C8A -99.34(17)
C7A Fe2 C9A C8A 29.08(14)
C11A Fe2 C9A C8A 104.40(15)
C6A Fe2 C9A C8A 66.82(14)
C10A Fe2 C9A C8A 134.4(2)
C8 C9 C10 C11 -0.9(3)
Fe1 C9 C10 C11 51.63(18)
C8 C9 C10 C20 175.4(2)
Fe1 C9 C10 C20 -132.1(2)
C8 C9 C10 Fe1 -52.57(19)
C5 Fe1 C10 C9 -153.02(15)
C3 Fe1 C10 C9 -75.25(17)
C2 Fe1 C10 C9 -55.4(3)
C1 Fe1 C10 C9 -173.0(2)
C4 Fe1 C10 C9 -114.20(15)
C11 Fe1 C10 C9 132.1(2)
C7 Fe1 C10 C9 65.95(14)
C8 Fe1 C10 C9 28.04(13)
C6 Fe1 C10 C9 104.06(14)
C5 Fe1 C10 C11 74.90(17)
C3 Fe1 C10 C11 152.66(16)
C2 Fe1 C10 C11 172.5(2)
C1 Fe1 C10 C11 55.0(3)
C4 Fe1 C10 C11 113.72(16)
C9 Fe1 C10 C11 -132.1(2)
C7 Fe1 C10 C11 -66.14(14)
C8 Fe1 C10 C11 -104.05(15)
C6 Fe1 C10 C11 -28.02(14)
C5 Fe1 C10 C20 -39.0(3)
C3 Fe1 C10 C20 38.8(3)
C2 Fe1 C10 C20 58.6(4)
C1 Fe1 C10 C20 -58.9(4)
C4 Fe1 C10 C20 -0.1(3)
C9 Fe1 C10 C20 114.1(3)
C11 Fe1 C10 C20 -113.9(3)
C7 Fe1 C10 C20 180.0(2)
C8 Fe1 C10 C20 142.1(3)
C6 Fe1 C10 C20 -141.9(3)
C8A C9A C10A C11A -1.8(3)
Fe2 C9A C10A C11A 51.88(19)
C8A C9A C10A C20A 174.8(2)
Fe2 C9A C10A C20A -131.4(2)
C8A C9A C10A Fe2 -53.7(2)
C1A Fe2 C10A C9A -173.4(2)
C2A Fe2 C10A C9A -53.4(5)
C4A Fe2 C10A C9A -107.28(17)
C5A Fe2 C10A C9A -148.26(17)
C3A Fe2 C10A C9A -69.81(19)
C7A Fe2 C10A C9A 66.26(15)
C11A Fe2 C10A C9A 131.9(2)
C6A Fe2 C10A C9A 104.34(15)
C8A Fe2 C10A C9A 28.44(14)
C1A Fe2 C10A C11A 54.8(3)
C2A Fe2 C10A C11A 174.7(4)
C4A Fe2 C10A C11A 120.87(17)
C5A Fe2 C10A C11A 79.89(18)
C3A Fe2 C10A C11A 158.33(17)
C9A Fe2 C10A C11A -131.9(2)
C7A Fe2 C10A C11A -65.59(15)
C6A Fe2 C10A C11A -27.51(14)
C8A Fe2 C10A C11A -103.41(15)
C1A Fe2 C10A C20A -57.7(4)
C2A Fe2 C10A C20A 62.2(5)
C4A Fe2 C10A C20A 8.3(3)
C5A Fe2 C10A C20A -32.6(3)
C3A Fe2 C10A C20A 45.8(3)
C9A Fe2 C10A C20A 115.6(3)
C7A Fe2 C10A C20A -178.1(3)
C11A Fe2 C10A C20A -112.5(3)
C6A Fe2 C10A C20A -140.0(3)
C8A Fe2 C10A C20A 144.1(3)
C7 C6 C11 C10 -0.7(3)
C12 C6 C11 C10 176.7(2)
Fe1 C6 C11 C10 -52.0(2)
C7 C6 C11 Fe1 51.39(18)
C12 C6 C11 Fe1 -131.2(2)
C9 C10 C11 C6 0.7(3)
C20 C10 C11 C6 -175.6(2)
Fe1 C10 C11 C6 52.2(2)
C9 C10 C11 Fe1 -51.43(18)
C20 C10 C11 Fe1 132.3(2)
C5 Fe1 C11 C6 105.37(15)
C3 Fe1 C11 C6 171.8(2)
C2 Fe1 C11 C6 55.7(4)
C1 Fe1 C11 C6 68.09(17)
C4 Fe1 C11 C6 145.99(15)
C9 Fe1 C11 C6 -105.21(15)
C7 Fe1 C11 C6 -29.66(13)
C10 Fe1 C11 C6 -135.1(2)
C8 Fe1 C11 C6 -67.33(14)
C5 Fe1 C11 C10 -119.54(15)
C3 Fe1 C11 C10 -53.1(3)
C2 Fe1 C11 C10 -169.2(4)
C1 Fe1 C11 C10 -156.82(15)
C4 Fe1 C11 C10 -78.91(17)
C9 Fe1 C11 C10 29.89(14)
C7 Fe1 C11 C10 105.43(15)
C8 Fe1 C11 C10 67.76(14)
C6 Fe1 C11 C10 135.1(2)
C7A C6A C11A C10A 0.9(3)
C12A C6A C11A C10A 177.8(2)
Fe2 C6A C11A C10A -51.1(2)
C7A C6A C11A Fe2 52.04(19)
C12A C6A C11A Fe2 -131.1(2)
C9A C10A C11A C6A -0.5(4)
C20A C10A C11A C6A -177.2(2)
Fe2 C10A C11A C6A 51.2(2)
C9A C10A C11A Fe2 -51.63(19)
C20A C10A C11A Fe2 131.6(2)
C1A Fe2 C11A C6A 71.0(2)
C2A Fe2 C11A C6A 48.2(4)
C4A Fe2 C11A C6A 149.89(16)
C5A Fe2 C11A C6A 110.02(18)
C3A Fe2 C11A C6A 172.9(3)
C9A Fe2 C11A C6A -105.97(15)
C7A Fe2 C11A C6A -30.07(13)
C10A Fe2 C11A C6A -136.0(2)
C8A Fe2 C11A C6A -67.94(14)
C1A Fe2 C11A C10A -153.02(19)
C2A Fe2 C11A C10A -175.8(3)
C4A Fe2 C11A C10A -74.14(18)
C5A Fe2 C11A C10A -114.01(18)
C3A Fe2 C11A C10A -51.2(3)
C9A Fe2 C11A C10A 30.00(14)
C7A Fe2 C11A C10A 105.91(15)
C6A Fe2 C11A C10A 136.0(2)
C8A Fe2 C11A C10A 68.03(14)
C11 C6 C12 C14 166.8(2)
C7 C6 C12 C14 -15.9(3)
Fe1 C6 C12 C14 76.3(3)
C11 C6 C12 C13 44.1(3)
C7 C6 C12 C13 -138.6(2)
Fe1 C6 C12 C13 -46.4(3)
C11 C6 C12 C15 -74.5(3)
C7 C6 C12 C15 102.7(2)
Fe1 C6 C12 C15 -165.09(19)
C11A C6A C12A C13A 38.7(3)
C7A C6A C12A C13A -144.6(2)
Fe2 C6A C12A C13A -52.7(3)
C11A C6A C12A C14A 162.1(3)
C7A C6A C12A C14A -21.2(3)
Fe2 C6A C12A C14A 70.7(3)
C11A C6A C12A C15A -78.5(3)
C7A C6A C12A C15A 98.2(3)
Fe2 C6A C12A C15A -169.9(2)
C7 C8 C16 C17 17.6(3)
C9 C8 C16 C17 -164.1(2)
Fe1 C8 C16 C17 -74.6(3)
C7 C8 C16 C19 140.2(2)
C9 C8 C16 C19 -41.5(3)
Fe1 C8 C16 C19 48.0(3)
C7 C8 C16 C18 -100.4(3)
C9 C8 C16 C18 77.8(3)
Fe1 C8 C16 C18 167.32(19)
C7A C8A C16A C17A 2.7(3)
C9A C8A C16A C17A -179.4(2)
Fe2 C8A C16A C17A -89.9(3)
C7A C8A C16A C18A 124.6(2)
C9A C8A C16A C18A -57.5(3)
Fe2 C8A C16A C18A 32.1(3)
C7A C8A C16A C19A -116.0(2)
C9A C8A C16A C19A 61.9(3)
Fe2 C8A C16A C19A 151.5(2)
C9 C10 C20 C23 152.1(2)
C11 C10 C20 C23 -31.7(3)
Fe1 C10 C20 C23 60.3(3)
C9 C10 C20 C21 29.7(3)
C11 C10 C20 C21 -154.2(2)
Fe1 C10 C20 C21 -62.1(3)
C9 C10 C20 C22 -89.0(3)
C11 C10 C20 C22 87.2(3)
Fe1 C10 C20 C22 179.2(2)
C9A C10A C20A C21A 14.6(3)
C11A C10A C20A C21A -168.8(2)
Fe2 C10A C20A C21A -78.0(3)
C9A C10A C20A C23A 136.7(3)
C11A C10A C20A C23A -46.7(3)
Fe2 C10A C20A C23A 44.1(4)
C9A C10A C20A C22A -104.5(3)
C11A C10A C20A C22A 72.1(3)
Fe2 C10A C20A C22A 162.9(2)
